data_4068623
loop_
_publ_author_name
'Kinnibrugh, Tiffany L.'
'Salman, Seyhan'
'Getmanenko, Yulia A.'
'Coropceanu, Veaceslav'
'Porter, 3rd, William W'
'Timofeeva, Tatiana V.'
'Matzger, Adam J.'
'Br\'edas, Jean-Luc'
'Marder, Seth R.'
'Barlow, Stephen'

_publ_section_title
;
 Dipolar Second-Order Nonlinear Optical Chromophores Containing Ferrocene,
 Octamethylferrocene, and Ruthenocene Donors and Strong \p-Acceptors:
 Crystal Structures and Comparison of \p-Donor Strengths.
;
_journal_issue 5
_journal_name_full Organometallics
_journal_page_first 1350
_journal_page_last 1357
_journal_paper_doi 10.1021/om800986s
_journal_volume 28
_journal_year 2009
_chemical_formula_moiety 'C23 H24 Fe N2 O2 S'
_chemical_formula_sum 'C23 H24 Fe N2 O2 S'
_chemical_formula_weight 448.35
_chemical_name_systematic
; 
 1,3-diethyl-5-((2E,4E)-5-ferrocenylpenta-2,4-dienylidene)-2-thiobarbituric acid 
;
_space_group_IT_number 2
_symmetry_cell_setting triclinic
_symmetry_space_group_name_Hall '-P 1'
_symmetry_space_group_name_H-M 'P -1'
_atom_sites_solution_hydrogens geom
_atom_sites_solution_primary direct
_atom_sites_solution_secondary difmap
_audit_creation_method SHELXL-97
_cell_angle_alpha 74.724(5)
_cell_angle_beta 85.733(5)
_cell_angle_gamma 77.220(5)
_cell_formula_units_Z 2
_cell_length_a 7.845(2)
_cell_length_b 10.258(3)
_cell_length_c 14.989(4)
_cell_measurement_reflns_used 5655
_cell_measurement_temperature 173(2)
_cell_measurement_theta_max 29.50
_cell_measurement_theta_min 1.41
_cell_volume 1134.6(5)
_computing_cell_refinement 'SAINT+ ver. 6.2 (Bruker, 2001)'
_computing_data_collection 'APEX2  (Bruker, 2005)'
_computing_data_reduction 'SAINT+ ver. 6.2 (Bruker, 2001)'
_computing_molecular_graphics 'SHELXTL ver. 6.12 (Sheldrick, 2001)'
_computing_publication_material 'SHELXTL ver. 6.12 (Sheldrick, 2001)'
_computing_structure_refinement 'SHELXTL ver. 6.12 (Sheldrick, 2001)'
_computing_structure_solution 'SHELXTL ver. 6.12 (Sheldrick, 2001)'
_diffrn_ambient_temperature 173(2)
_diffrn_measured_fraction_theta_full 0.997
_diffrn_measured_fraction_theta_max 0.997
_diffrn_measurement_device_type 'Bruker SMART APEX CCD Area detector'
_diffrn_measurement_method 'phi and omega scans'
_diffrn_radiation_monochromator graphite
_diffrn_radiation_source 'fine-focus sealed tube'
_diffrn_radiation_type MoK\a
_diffrn_radiation_wavelength 0.71073
_diffrn_reflns_av_R_equivalents 0.0437
_diffrn_reflns_av_sigmaI/netI 0.0535
_diffrn_reflns_limit_h_max 10
_diffrn_reflns_limit_h_min -10
_diffrn_reflns_limit_k_max 14
_diffrn_reflns_limit_k_min -14
_diffrn_reflns_limit_l_max 20
_diffrn_reflns_limit_l_min -20
_diffrn_reflns_number 19209
_diffrn_reflns_theta_full 29.50
_diffrn_reflns_theta_max 29.50
_diffrn_reflns_theta_min 1.41
_exptl_absorpt_coefficient_mu 0.777
_exptl_absorpt_correction_T_max 0.9771
_exptl_absorpt_correction_T_min 0.8004
_exptl_absorpt_correction_type multi-scan
_exptl_absorpt_process_details 'SADABS (Sheldrick, 2003)'
_exptl_crystal_colour red
_exptl_crystal_density_diffrn 1.312
_exptl_crystal_density_meas ?
_exptl_crystal_density_method 'not measured'
_exptl_crystal_description plate
_exptl_crystal_F_000 468
_exptl_crystal_size_max 0.30
_exptl_crystal_size_mid 0.10
_exptl_crystal_size_min 0.03
_platon_squeeze_details '                                                                               '
_refine_diff_density_max 0.384
_refine_diff_density_min -0.371
_refine_diff_density_rms 0.075
_refine_ls_extinction_method none
_refine_ls_goodness_of_fit_ref 1.007
_refine_ls_hydrogen_treatment constr
_refine_ls_matrix_type full
_refine_ls_number_parameters 264
_refine_ls_number_reflns 6298
_refine_ls_number_restraints 0
_refine_ls_restrained_S_all 1.007
_refine_ls_R_factor_all 0.0434
_refine_ls_R_factor_gt 0.0323
_refine_ls_shift/su_max 0.001
_refine_ls_shift/su_mean 0.000
_refine_ls_structure_factor_coef Fsqd
_refine_ls_weighting_details 'calc w=1/[\s^2^(Fo^2^)+(0.0100P)^2^+0.3000P] where P=(Fo^2^+2Fc^2^)/3'
_refine_ls_weighting_scheme calc
_refine_ls_wR_factor_gt 0.0582
_refine_ls_wR_factor_ref 0.0597
_reflns_number_gt 4821
_reflns_number_total 6298
_reflns_threshold_expression I&gt;2\s(I)
_cod_data_source_file om800986s_si_003.cif
_cod_data_source_block COMPOUND_1
_cod_depositor_comments
;
The following automatic conversions were performed:

'_symmetry_cell_setting' value 'Triclinic' changed to 'triclinic'
according to /home/saulius/struct/CIF-dictionaries/cif_core.dic
dictionary named 'cif_core.dic' version 2.4.2 from 2011-04-26.

Automatic conversion script
Id: cif_fix_values 1715 2011-07-08 13:25:40Z adriana 

The following automatic conversions were performed:

'_exptl_crystal_density_meas' value 'not measured' was changed to '?'
- the value is perceived as not measured.

Automatic conversion script
Id: cif_fix_values 3008 2015-01-20 13:52:24Z robertas 
;
_cod_original_sg_symbol_H-M 'P-1   '
_cod_database_code 4068623

loop_
_symmetry_equiv_pos_as_xyz
'x, y, z'
'-x, -y, -z'

loop_
_atom_site_label
_atom_site_type_symbol
_atom_site_fract_x
_atom_site_fract_y
_atom_site_fract_z
_atom_site_U_iso_or_equiv
_atom_site_adp_type
_atom_site_occupancy
_atom_site_symmetry_multiplicity
_atom_site_calc_flag
_atom_site_refinement_flags
Fe1 Fe 0.62136(3) 0.10176(2) 0.141299(15) 0.01455(6) Uani 1 1 d .
N1 N 0.02258(15) 0.46841(12) 0.76462(8) 0.0151(3) Uani 1 1 d .
O1 O 0.23909(14) 0.55692(11) 0.67564(7) 0.0218(2) Uani 1 1 d .
C1 C 0.11309(18) 0.40434(15) 0.61951(10) 0.0138(3) Uani 1 1 d .
N2 N -0.10587(15) 0.30571(12) 0.72381(8) 0.0150(3) Uani 1 1 d .
S2 S -0.19977(6) 0.35439(4) 0.88786(3) 0.02399(10) Uani 1 1 d .
O2 O -0.06185(14) 0.26565(11) 0.58147(7) 0.0229(3) Uani 1 1 d .
C2 C 0.13338(19) 0.48201(15) 0.68605(10) 0.0151(3) Uani 1 1 d .
C3 C -0.08902(19) 0.37683(15) 0.78769(10) 0.0160(3) Uani 1 1 d .
C4 C -0.02148(19) 0.32187(15) 0.63661(10) 0.0152(3) Uani 1 1 d .
C5 C 0.22278(19) 0.41285(15) 0.54349(10) 0.0157(3) Uani 1 1 d .
H5 H 0.3040 0.4681 0.5392 0.019 Uiso 1 1 calc R
C6 C 0.22724(19) 0.34750(15) 0.47056(10) 0.0167(3) Uani 1 1 d .
H6 H 0.1489 0.2905 0.4731 0.020 Uiso 1 1 calc R
C7 C 0.34105(19) 0.36436(15) 0.39685(10) 0.0164(3) Uani 1 1 d .
H7 H 0.4228 0.4184 0.3948 0.020 Uiso 1 1 calc R
C8 C 0.33777(19) 0.30119(15) 0.32302(10) 0.0171(3) Uani 1 1 d .
H8 H 0.2611 0.2420 0.3287 0.021 Uiso 1 1 calc R
C9 C 0.43852(19) 0.32143(15) 0.24525(10) 0.0168(3) Uani 1 1 d .
H9 H 0.5170 0.3793 0.2393 0.020 Uiso 1 1 calc R
C10 C 0.43004(19) 0.25732(15) 0.17088(10) 0.0156(3) Uani 1 1 d .
C11 C 0.36052(19) 0.13664(16) 0.17712(11) 0.0178(3) Uani 1 1 d .
H11 H 0.3071 0.0846 0.2324 0.021 Uiso 1 1 calc R
C12 C 0.38461(19) 0.10481(16) 0.08949(11) 0.0199(3) Uani 1 1 d .
H12 H 0.3508 0.0270 0.0741 0.024 Uiso 1 1 calc R
C13 C 0.4689(2) 0.20429(16) 0.02853(11) 0.0204(3) Uani 1 1 d .
H13 H 0.5025 0.2070 -0.0361 0.025 Uiso 1 1 calc R
C14 C 0.49800(19) 0.29772(16) 0.07806(10) 0.0175(3) Uani 1 1 d .
H14 H 0.5543 0.3764 0.0532 0.021 Uiso 1 1 calc R
C15 C 0.7560(2) -0.04551(16) 0.24737(11) 0.0218(3) Uani 1 1 d .
H15 H 0.7075 -0.0851 0.3081 0.026 Uiso 1 1 calc R
C16 C 0.7635(2) -0.09673(17) 0.16710(12) 0.0239(4) Uani 1 1 d .
H16 H 0.7213 -0.1779 0.1629 0.029 Uiso 1 1 calc R
C17 C 0.8437(2) -0.00937(18) 0.09437(12) 0.0250(4) Uani 1 1 d .
H17 H 0.8656 -0.0196 0.0311 0.030 Uiso 1 1 calc R
C18 C 0.8857(2) 0.09583(17) 0.12885(11) 0.0234(4) Uani 1 1 d .
H18 H 0.9414 0.1707 0.0937 0.028 Uiso 1 1 calc R
C19 C 0.8321(2) 0.07313(17) 0.22341(11) 0.0213(3) Uani 1 1 d .
H19 H 0.8440 0.1302 0.2648 0.026 Uiso 1 1 calc R
C20 C 0.0384(2) 0.55307(16) 0.82914(11) 0.0202(3) Uani 1 1 d .
H20A H -0.0739 0.5764 0.8592 0.024 Uiso 1 1 calc R
H20B H 0.0704 0.6385 0.7943 0.024 Uiso 1 1 calc R
C21 C 0.1748(2) 0.47640(18) 0.90221(11) 0.0253(4) Uani 1 1 d .
H21A H 0.1763 0.5311 0.9450 0.038 Uiso 1 1 calc R
H21B H 0.2878 0.4600 0.8730 0.038 Uiso 1 1 calc R
H21C H 0.1464 0.3897 0.9348 0.038 Uiso 1 1 calc R
C22 C -0.2194(2) 0.20370(16) 0.74512(11) 0.0200(3) Uani 1 1 d .
H22A H -0.2204 0.1629 0.8113 0.024 Uiso 1 1 calc R
H22B H -0.1717 0.1303 0.7149 0.024 Uiso 1 1 calc R
C23 C -0.4057(2) 0.26858(18) 0.71350(14) 0.0312(4) Uani 1 1 d .
H23A H -0.4752 0.1993 0.7289 0.047 Uiso 1 1 calc R
H23B H -0.4057 0.3070 0.6478 0.047 Uiso 1 1 calc R
H23C H -0.4540 0.3405 0.7438 0.047 Uiso 1 1 calc R

loop_
_atom_site_aniso_label
_atom_site_aniso_U_11
_atom_site_aniso_U_22
_atom_site_aniso_U_33
_atom_site_aniso_U_23
_atom_site_aniso_U_13
_atom_site_aniso_U_12
Fe1 0.01337(11) 0.01594(11) 0.01358(11) -0.00389(8) 0.00094(8) -0.00170(8)
N1 0.0158(6) 0.0169(7) 0.0128(6) -0.0047(5) 0.0001(5) -0.0025(5)
O1 0.0223(6) 0.0266(6) 0.0210(6) -0.0088(5) 0.0018(5) -0.0118(5)
C1 0.0130(7) 0.0148(7) 0.0130(7) -0.0026(6) -0.0013(6) -0.0022(6)
N2 0.0144(6) 0.0159(6) 0.0137(6) -0.0020(5) 0.0021(5) -0.0036(5)
S2 0.0268(2) 0.0287(2) 0.0162(2) -0.00644(17) 0.00803(17) -0.00713(18)
O2 0.0271(6) 0.0289(6) 0.0189(6) -0.0105(5) 0.0034(5) -0.0145(5)
C2 0.0138(7) 0.0160(7) 0.0137(7) -0.0021(6) -0.0019(6) -0.0012(6)
C3 0.0153(7) 0.0166(8) 0.0137(7) -0.0029(6) -0.0007(6) 0.0007(6)
C4 0.0148(7) 0.0153(7) 0.0134(7) -0.0021(6) 0.0001(6) -0.0008(6)
C5 0.0138(7) 0.0155(8) 0.0159(7) -0.0002(6) -0.0018(6) -0.0029(6)
C6 0.0164(7) 0.0169(8) 0.0162(8) -0.0040(6) 0.0012(6) -0.0030(6)
C7 0.0157(7) 0.0154(7) 0.0167(8) -0.0030(6) -0.0002(6) -0.0016(6)
C8 0.0161(7) 0.0162(8) 0.0178(8) -0.0030(6) 0.0015(6) -0.0030(6)
C9 0.0153(7) 0.0149(7) 0.0185(8) -0.0032(6) 0.0004(6) -0.0012(6)
C10 0.0124(7) 0.0175(8) 0.0151(7) -0.0030(6) 0.0002(6) -0.0008(6)
C11 0.0136(7) 0.0186(8) 0.0205(8) -0.0048(6) 0.0019(6) -0.0024(6)
C12 0.0152(8) 0.0223(8) 0.0241(8) -0.0098(7) -0.0036(6) -0.0020(6)
C13 0.0196(8) 0.0252(9) 0.0146(8) -0.0057(6) -0.0023(6) 0.0007(7)
C14 0.0167(7) 0.0176(8) 0.0157(8) -0.0025(6) 0.0013(6) -0.0011(6)
C15 0.0184(8) 0.0217(8) 0.0207(8) 0.0002(7) -0.0034(7) -0.0003(7)
C16 0.0187(8) 0.0189(8) 0.0324(10) -0.0078(7) -0.0023(7) 0.0018(7)
C17 0.0157(8) 0.0339(10) 0.0249(9) -0.0132(8) 0.0036(7) 0.0014(7)
C18 0.0125(7) 0.0291(9) 0.0252(9) -0.0024(7) 0.0007(7) -0.0033(7)
C19 0.0180(8) 0.0247(9) 0.0209(8) -0.0057(7) -0.0047(6) -0.0024(7)
C20 0.0230(8) 0.0217(8) 0.0184(8) -0.0103(7) 0.0003(7) -0.0037(7)
C21 0.0247(9) 0.0344(10) 0.0201(9) -0.0119(7) -0.0024(7) -0.0063(8)
C22 0.0194(8) 0.0173(8) 0.0223(8) -0.0016(6) 0.0041(7) -0.0076(6)
C23 0.0177(8) 0.0279(10) 0.0469(12) -0.0059(8) 0.0004(8) -0.0071(7)

loop_
_atom_type_symbol
_atom_type_description
_atom_type_scat_dispersion_real
_atom_type_scat_dispersion_imag
_atom_type_scat_source
C C 0.0033 0.0016 'International Tables Vol C Tables 4.2.6.8 and 6.1.1.4'
H H 0.0000 0.0000 'International Tables Vol C Tables 4.2.6.8 and 6.1.1.4'
N N 0.0061 0.0033 'International Tables Vol C Tables 4.2.6.8 and 6.1.1.4'
O O 0.0106 0.0060 'International Tables Vol C Tables 4.2.6.8 and 6.1.1.4'
S S 0.1246 0.1234 'International Tables Vol C Tables 4.2.6.8 and 6.1.1.4'
Fe Fe 0.3463 0.8444 'International Tables Vol C Tables 4.2.6.8 and 6.1.1.4'

loop_
_geom_angle_atom_site_label_1
_geom_angle_atom_site_label_2
_geom_angle_atom_site_label_3
_geom_angle
C14 Fe1 C16 163.79(6)
C14 Fe1 C17 126.01(7)
C16 Fe1 C17 40.63(7)
C14 Fe1 C15 153.67(6)
C16 Fe1 C15 40.78(6)
C17 Fe1 C15 68.35(7)
C14 Fe1 C10 41.26(6)
C16 Fe1 C10 153.73(6)
C17 Fe1 C10 164.34(6)
C15 Fe1 C10 119.43(6)
C14 Fe1 C13 40.69(6)
C16 Fe1 C13 126.46(7)
C17 Fe1 C13 107.07(7)
C15 Fe1 C13 164.77(6)
C10 Fe1 C13 68.90(6)
C14 Fe1 C12 68.55(6)
C16 Fe1 C12 107.84(7)
C17 Fe1 C12 118.72(7)
C15 Fe1 C12 127.62(7)
C10 Fe1 C12 68.74(6)
C13 Fe1 C12 40.61(6)
C14 Fe1 C11 68.91(6)
C16 Fe1 C11 119.35(6)
C17 Fe1 C11 153.09(6)
C15 Fe1 C11 108.61(6)
C10 Fe1 C11 41.02(6)
C13 Fe1 C11 68.48(6)
C12 Fe1 C11 40.56(6)
C14 Fe1 C18 107.13(6)
C16 Fe1 C18 68.34(7)
C17 Fe1 C18 40.47(6)
C15 Fe1 C18 68.33(7)
C10 Fe1 C18 126.94(7)
C13 Fe1 C18 118.30(7)
C12 Fe1 C18 152.49(7)
C11 Fe1 C18 165.43(6)
C14 Fe1 C19 119.12(6)
C16 Fe1 C19 68.24(7)
C17 Fe1 C19 67.97(7)
C15 Fe1 C19 40.55(6)
C10 Fe1 C19 108.26(6)
C13 Fe1 C19 152.79(6)
C12 Fe1 C19 165.65(6)
C11 Fe1 C19 128.16(6)
C18 Fe1 C19 40.43(6)
C3 N1 C2 124.54(12)
C3 N1 C20 119.18(12)
C2 N1 C20 116.15(12)
C5 C1 C4 122.93(13)
C5 C1 C2 117.87(13)
C4 C1 C2 119.19(13)
C3 N2 C4 124.83(13)
C3 N2 C22 119.84(12)
C4 N2 C22 115.34(12)
O1 C2 N1 119.87(13)
O1 C2 C1 123.42(13)
N1 C2 C1 116.70(12)
N2 C3 N1 117.10(13)
N2 C3 S2 121.30(11)
N1 C3 S2 121.61(11)
O2 C4 N2 118.99(13)
O2 C4 C1 124.46(14)
N2 C4 C1 116.54(13)
C1 C5 C6 127.79(14)
C1 C5 H5 116.1
C6 C5 H5 116.1
C7 C6 C5 123.17(14)
C7 C6 H6 118.4
C5 C6 H6 118.4
C6 C7 C8 121.73(14)
C6 C7 H7 119.1
C8 C7 H7 119.1
C9 C8 C7 124.57(15)
C9 C8 H8 117.7
C7 C8 H8 117.7
C8 C9 C10 123.19(14)
C8 C9 H9 118.4
C10 C9 H9 118.4
C11 C10 C14 107.00(13)
C11 C10 C9 126.40(13)
C14 C10 C9 126.53(14)
C11 C10 Fe1 69.56(8)
C14 C10 Fe1 68.80(8)
C9 C10 Fe1 124.25(10)
C12 C11 C10 108.22(13)
C12 C11 Fe1 69.83(8)
C10 C11 Fe1 69.43(8)
C12 C11 H11 125.9
C10 C11 H11 125.9
Fe1 C11 H11 125.9
C11 C12 C13 108.23(14)
C11 C12 Fe1 69.61(8)
C13 C12 Fe1 69.44(9)
C11 C12 H12 125.9
C13 C12 H12 125.9
Fe1 C12 H12 125.9
C14 C13 C12 108.19(14)
C14 C13 Fe1 69.15(9)
C12 C13 Fe1 69.95(9)
C14 C13 H13 125.9
C12 C13 H13 125.9
Fe1 C13 H13 125.9
C13 C14 C10 108.35(14)
C13 C14 Fe1 70.15(9)
C10 C14 Fe1 69.94(8)
C13 C14 H14 125.8
C10 C14 H14 125.8
Fe1 C14 H14 125.8
C19 C15 C16 107.67(14)
C19 C15 Fe1 69.98(9)
C16 C15 Fe1 69.43(9)
C19 C15 H15 126.2
C16 C15 H15 126.2
Fe1 C15 H15 126.2
C17 C16 C15 107.86(15)
C17 C16 Fe1 69.81(9)
C15 C16 Fe1 69.79(9)
C17 C16 H16 126.1
C15 C16 H16 126.1
Fe1 C16 H16 126.1
C16 C17 C18 108.36(15)
C16 C17 Fe1 69.56(9)
C18 C17 Fe1 70.07(9)
C16 C17 H17 125.8
C18 C17 H17 125.8
Fe1 C17 H17 125.8
C19 C18 C17 107.76(15)
C19 C18 Fe1 69.80(9)
C17 C18 Fe1 69.46(9)
C19 C18 H18 126.1
C17 C18 H18 126.1
Fe1 C18 H18 126.1
C18 C19 C15 108.34(14)
C18 C19 Fe1 69.78(9)
C15 C19 Fe1 69.47(9)
C18 C19 H19 125.8
C15 C19 H19 125.8
Fe1 C19 H19 125.8
N1 C20 C21 111.53(13)
N1 C20 H20A 109.3
C21 C20 H20A 109.3
N1 C20 H20B 109.3
C21 C20 H20B 109.3
H20A C20 H20B 108.0
C20 C21 H21A 109.5
C20 C21 H21B 109.5
H21A C21 H21B 109.5
C20 C21 H21C 109.5
H21A C21 H21C 109.5
H21B C21 H21C 109.5
N2 C22 C23 112.08(13)
N2 C22 H22A 109.2
C23 C22 H22A 109.2
N2 C22 H22B 109.2
C23 C22 H22B 109.2
H22A C22 H22B 107.9
C22 C23 H23A 109.5
C22 C23 H23B 109.5
H23A C23 H23B 109.5
C22 C23 H23C 109.5
H23A C23 H23C 109.5
H23B C23 H23C 109.5

loop_
_geom_bond_atom_site_label_1
_geom_bond_atom_site_label_2
_geom_bond_distance
Fe1 C14 2.0366(16)
Fe1 C16 2.0454(17)
Fe1 C17 2.0487(16)
Fe1 C15 2.0502(16)
Fe1 C10 2.0518(15)
Fe1 C13 2.0498(16)
Fe1 C12 2.0565(16)
Fe1 C11 2.0536(16)
Fe1 C18 2.0568(16)
Fe1 C19 2.0570(16)
N1 C3 1.3843(19)
N1 C2 1.4060(18)
N1 C20 1.4874(19)
O1 C2 1.2255(17)
C1 C5 1.372(2)
C1 C4 1.462(2)
C1 C2 1.467(2)
N2 C3 1.3770(19)
N2 C4 1.4071(18)
N2 C22 1.4778(19)
S2 C3 1.6656(16)
O2 C4 1.2194(17)
C5 C6 1.420(2)
C5 H5 0.9300
C6 C7 1.367(2)
C6 H6 0.9300
C7 C8 1.426(2)
C7 H7 0.9300
C8 C9 1.354(2)
C8 H8 0.9300
C9 C10 1.448(2)
C9 H9 0.9300
C10 C11 1.438(2)
C10 C14 1.441(2)
C11 C12 1.425(2)
C11 H11 0.9800
C12 C13 1.425(2)
C12 H12 0.9800
C13 C14 1.421(2)
C13 H13 0.9800
C14 H14 0.9800
C15 C19 1.423(2)
C15 C16 1.427(2)
C15 H15 0.9800
C16 C17 1.421(2)
C16 H16 0.9800
C17 C18 1.420(2)
C17 H17 0.9800
C18 C19 1.421(2)
C18 H18 0.9800
C19 H19 0.9800
C20 C21 1.521(2)
C20 H20A 0.9700
C20 H20B 0.9700
C21 H21A 0.9600
C21 H21B 0.9600
C21 H21C 0.9600
C22 C23 1.520(2)
C22 H22A 0.9700
C22 H22B 0.9700
C23 H23A 0.9600
C23 H23B 0.9600
C23 H23C 0.9600

loop_
_geom_torsion_atom_site_label_1
_geom_torsion_atom_site_label_2
_geom_torsion_atom_site_label_3
_geom_torsion_atom_site_label_4
_geom_torsion
C3 N1 C2 O1 -173.41(14)
C20 N1 C2 O1 2.4(2)
C3 N1 C2 C1 7.2(2)
C20 N1 C2 C1 -177.06(13)
C5 C1 C2 O1 2.3(2)
C4 C1 C2 O1 -177.70(14)
C5 C1 C2 N1 -178.28(13)
C4 C1 C2 N1 1.70(19)
C4 N2 C3 N1 -1.6(2)
C22 N2 C3 N1 178.42(12)
C4 N2 C3 S2 177.89(11)
C22 N2 C3 S2 -2.12(19)
C2 N1 C3 N2 -7.5(2)
C20 N1 C3 N2 176.88(12)
C2 N1 C3 S2 173.08(11)
C20 N1 C3 S2 -2.57(18)
C3 N2 C4 O2 -171.45(14)
C22 N2 C4 O2 8.6(2)
C3 N2 C4 C1 9.7(2)
C22 N2 C4 C1 -170.25(12)
C5 C1 C4 O2 -8.2(2)
C2 C1 C4 O2 171.81(14)
C5 C1 C4 N2 170.53(13)
C2 C1 C4 N2 -9.4(2)
C4 C1 C5 C6 0.1(2)
C2 C1 C5 C6 -179.93(14)
C1 C5 C6 C7 179.11(15)
C5 C6 C7 C8 -177.66(14)
C6 C7 C8 C9 175.24(15)
C7 C8 C9 C10 -179.00(14)
C8 C9 C10 C11 -20.0(2)
C8 C9 C10 C14 163.63(15)
C8 C9 C10 Fe1 -108.66(16)
C14 Fe1 C10 C11 118.64(12)
C16 Fe1 C10 C11 -50.05(17)
C17 Fe1 C10 C11 158.9(2)
C15 Fe1 C10 C11 -84.82(10)
C13 Fe1 C10 C11 81.05(9)
C12 Fe1 C10 C11 37.36(9)
C18 Fe1 C10 C11 -168.72(9)
C19 Fe1 C10 C11 -127.73(9)
C16 Fe1 C10 C14 -168.68(13)
C17 Fe1 C10 C14 40.2(3)
C15 Fe1 C10 C14 156.54(9)
C13 Fe1 C10 C14 -37.58(9)
C12 Fe1 C10 C14 -81.28(10)
C11 Fe1 C10 C14 -118.64(12)
C18 Fe1 C10 C14 72.64(11)
C19 Fe1 C10 C14 113.64(9)
C14 Fe1 C10 C9 -120.55(16)
C16 Fe1 C10 C9 70.8(2)
C17 Fe1 C10 C9 -80.3(3)
C15 Fe1 C10 C9 36.00(15)
C13 Fe1 C10 C9 -158.13(14)
C12 Fe1 C10 C9 158.17(14)
C11 Fe1 C10 C9 120.82(16)
C18 Fe1 C10 C9 -47.90(15)
C19 Fe1 C10 C9 -6.91(14)
C14 C10 C11 C12 -0.41(16)
C9 C10 C11 C12 -177.38(14)
Fe1 C10 C11 C12 -59.25(10)
C14 C10 C11 Fe1 58.84(10)
C9 C10 C11 Fe1 -118.13(15)
C14 Fe1 C11 C12 81.24(10)
C16 Fe1 C11 C12 -83.32(11)
C17 Fe1 C11 C12 -48.01(18)
C15 Fe1 C11 C12 -126.66(10)
C10 Fe1 C11 C12 119.59(13)
C13 Fe1 C11 C12 37.42(9)
C18 Fe1 C11 C12 158.0(2)
C19 Fe1 C11 C12 -167.63(9)
C14 Fe1 C11 C10 -38.34(9)
C16 Fe1 C11 C10 157.10(9)
C17 Fe1 C11 C10 -167.59(13)
C15 Fe1 C11 C10 113.76(9)
C13 Fe1 C11 C10 -82.17(9)
C12 Fe1 C11 C10 -119.59(13)
C18 Fe1 C11 C10 38.4(3)
C19 Fe1 C11 C10 72.78(11)
C10 C11 C12 C13 0.12(17)
Fe1 C11 C12 C13 -58.88(10)
C10 C11 C12 Fe1 59.00(10)
C14 Fe1 C12 C11 -82.22(10)
C16 Fe1 C12 C11 114.57(10)
C17 Fe1 C12 C11 157.45(9)
C15 Fe1 C12 C11 73.70(11)
C10 Fe1 C12 C11 -37.76(9)
C13 Fe1 C12 C11 -119.72(13)
C18 Fe1 C12 C11 -168.23(13)
C19 Fe1 C12 C11 42.8(3)
C14 Fe1 C12 C13 37.51(9)
C16 Fe1 C12 C13 -125.71(10)
C17 Fe1 C12 C13 -82.83(11)
C15 Fe1 C12 C13 -166.58(9)
C10 Fe1 C12 C13 81.96(10)
C11 Fe1 C12 C13 119.72(13)
C18 Fe1 C12 C13 -48.51(18)
C19 Fe1 C12 C13 162.5(2)
C11 C12 C13 C14 0.22(17)
Fe1 C12 C13 C14 -58.76(11)
C11 C12 C13 Fe1 58.98(10)
C16 Fe1 C13 C14 -166.40(9)
C17 Fe1 C13 C14 -125.89(9)
C15 Fe1 C13 C14 164.1(2)
C10 Fe1 C13 C14 38.09(9)
C12 Fe1 C13 C14 119.64(13)
C11 Fe1 C13 C14 82.27(9)
C18 Fe1 C13 C14 -83.49(10)
C19 Fe1 C13 C14 -51.00(17)
C14 Fe1 C13 C12 -119.64(13)
C16 Fe1 C13 C12 73.95(11)
C17 Fe1 C13 C12 114.47(10)
C15 Fe1 C13 C12 44.4(3)
C10 Fe1 C13 C12 -81.55(10)
C11 Fe1 C13 C12 -37.38(9)
C18 Fe1 C13 C12 156.86(9)
C19 Fe1 C13 C12 -170.64(13)
C12 C13 C14 C10 -0.48(17)
Fe1 C13 C14 C10 -59.73(10)
C12 C13 C14 Fe1 59.25(11)
C11 C10 C14 C13 0.55(16)
C9 C10 C14 C13 177.52(14)
Fe1 C10 C14 C13 59.87(11)
C11 C10 C14 Fe1 -59.32(10)
C9 C10 C14 Fe1 117.65(15)
C16 Fe1 C14 C13 42.6(3)
C17 Fe1 C14 C13 73.22(11)
C15 Fe1 C14 C13 -170.65(13)
C10 Fe1 C14 C13 -119.22(13)
C12 Fe1 C14 C13 -37.43(9)
C11 Fe1 C14 C13 -81.10(10)
C18 Fe1 C14 C13 113.74(10)
C19 Fe1 C14 C13 156.00(9)
C16 Fe1 C14 C10 161.9(2)
C17 Fe1 C14 C10 -167.55(9)
C15 Fe1 C14 C10 -51.42(17)
C13 Fe1 C14 C10 119.22(13)
C12 Fe1 C14 C10 81.79(9)
C11 Fe1 C14 C10 38.12(9)
C18 Fe1 C14 C10 -127.03(9)
C19 Fe1 C14 C10 -84.78(10)
C14 Fe1 C15 C19 -47.63(18)
C16 Fe1 C15 C19 118.81(14)
C17 Fe1 C15 C19 80.99(10)
C10 Fe1 C15 C19 -83.92(11)
C13 Fe1 C15 C19 156.2(2)
C12 Fe1 C15 C19 -168.72(9)
C11 Fe1 C15 C19 -127.53(10)
C18 Fe1 C15 C19 37.29(9)
C14 Fe1 C15 C16 -166.44(13)
C17 Fe1 C15 C16 -37.82(9)
C10 Fe1 C15 C16 157.27(9)
C13 Fe1 C15 C16 37.4(3)
C12 Fe1 C15 C16 72.47(12)
C11 Fe1 C15 C16 113.66(10)
C18 Fe1 C15 C16 -81.51(10)
C19 Fe1 C15 C16 -118.81(14)
C19 C15 C16 C17 -0.11(17)
Fe1 C15 C16 C17 59.67(11)
C19 C15 C16 Fe1 -59.78(11)
C14 Fe1 C16 C17 39.2(3)
C15 Fe1 C16 C17 -118.92(14)
C10 Fe1 C16 C17 -168.43(13)
C13 Fe1 C16 C17 72.51(12)
C12 Fe1 C16 C17 113.59(10)
C11 Fe1 C16 C17 156.32(9)
C18 Fe1 C16 C17 -37.42(10)
C19 Fe1 C16 C17 -81.09(10)
C14 Fe1 C16 C15 158.1(2)
C17 Fe1 C16 C15 118.92(14)
C10 Fe1 C16 C15 -49.51(18)
C13 Fe1 C16 C15 -168.57(9)
C12 Fe1 C16 C15 -127.49(10)
C11 Fe1 C16 C15 -84.76(11)
C18 Fe1 C16 C15 81.50(10)
C19 Fe1 C16 C15 37.84(9)
C15 C16 C17 C18 -0.12(18)
Fe1 C16 C17 C18 59.54(11)
C15 C16 C17 Fe1 -59.65(11)
C14 Fe1 C17 C16 -167.41(9)
C15 Fe1 C17 C16 37.96(10)
C10 Fe1 C17 C16 160.8(2)
C13 Fe1 C17 C16 -126.64(10)
C12 Fe1 C17 C16 -84.14(11)
C11 Fe1 C17 C16 -50.69(18)
C18 Fe1 C17 C16 119.52(14)
C19 Fe1 C17 C16 81.80(10)
C14 Fe1 C17 C18 73.07(12)
C16 Fe1 C17 C18 -119.52(14)
C15 Fe1 C17 C18 -81.56(10)
C10 Fe1 C17 C18 41.3(3)
C13 Fe1 C17 C18 113.84(10)
C12 Fe1 C17 C18 156.34(10)
C11 Fe1 C17 C18 -170.21(13)
C19 Fe1 C17 C18 -37.72(10)
C16 C17 C18 C19 0.30(18)
Fe1 C17 C18 C19 59.52(11)
C16 C17 C18 Fe1 -59.22(11)
C14 Fe1 C18 C19 115.06(10)
C16 Fe1 C18 C19 -81.44(10)
C17 Fe1 C18 C19 -119.01(14)
C15 Fe1 C18 C19 -37.40(10)
C10 Fe1 C18 C19 73.87(11)
C13 Fe1 C18 C19 157.74(9)
C12 Fe1 C18 C19 -168.63(13)
C11 Fe1 C18 C19 43.2(3)
C14 Fe1 C18 C17 -125.93(10)
C16 Fe1 C18 C17 37.56(10)
C15 Fe1 C18 C17 81.60(11)
C10 Fe1 C18 C17 -167.13(9)
C13 Fe1 C18 C17 -83.25(11)
C12 Fe1 C18 C17 -49.63(18)
C11 Fe1 C18 C17 162.2(2)
C19 Fe1 C18 C17 119.01(14)
C17 C18 C19 C15 -0.37(18)
Fe1 C18 C19 C15 58.94(11)
C17 C18 C19 Fe1 -59.31(11)
C16 C15 C19 C18 0.30(17)
Fe1 C15 C19 C18 -59.13(11)
C16 C15 C19 Fe1 59.43(11)
C14 Fe1 C19 C18 -82.29(11)
C16 Fe1 C19 C18 81.70(10)
C17 Fe1 C19 C18 37.76(10)
C15 Fe1 C19 C18 119.74(14)
C10 Fe1 C19 C18 -126.05(10)
C13 Fe1 C19 C18 -46.84(18)
C12 Fe1 C19 C18 158.4(2)
C11 Fe1 C19 C18 -167.35(9)
C14 Fe1 C19 C15 157.97(9)
C16 Fe1 C19 C15 -38.04(10)
C17 Fe1 C19 C15 -81.98(10)
C10 Fe1 C19 C15 114.21(10)
C13 Fe1 C19 C15 -166.58(13)
C12 Fe1 C19 C15 38.7(3)
C11 Fe1 C19 C15 72.91(12)
C18 Fe1 C19 C15 -119.74(14)
C3 N1 C20 C21 86.63(16)
C2 N1 C20 C21 -89.38(16)
C3 N2 C22 C23 90.62(17)
C4 N2 C22 C23 -89.40(16)

loop_
_platon_squeeze_void_nr
_platon_squeeze_void_average_x
_platon_squeeze_void_average_y
_platon_squeeze_void_average_z
_platon_squeeze_void_volume
_platon_squeeze_void_count_electrons
1 -0.025 0.000 0.500 152.6 53.1
